data_4323264
loop_
_publ_author_name
'Anthony E. Pullen'
'Christophe Faulmann'
'Konstantin I. Pokhodnya'
'Patrick Cassoux'
'Madoka Tokumoto'

_publ_section_title
;
 Structural and Magnetic Properties of M(mnt)2 Salts (M = Ni, Pt, Cu) with
 a Ferrocene-Based Cation, [FcCH2N(CH3)3]+. Interplay between M...M and
 M...S Intermolecular Interactions
;
_journal_name_full 'Inorganic Chemistry'
_journal_page_first 6714
_journal_page_last 6720
_journal_paper_doi 10.1021/ic980876v
_journal_volume 37
_journal_year 1998
_chemical_compound_source
;
metathesis reaction
;
_chemical_formula_moiety ' C14 H20 Fe1 N1, C8 Pt1 S4 N4 '
_chemical_formula_sum 'C22 H20 Fe N5 Pt S4'
_chemical_formula_weight 733.61
_space_group_IT_number 14
_symmetry_cell_setting monoclinic
_symmetry_space_group_name_Hall '-P 2yn'
_symmetry_space_group_name_H-M 'P 1 21/n 1'
_atom_sites_solution_hydrogens geom
_atom_sites_solution_primary direct
_audit_creation_method CRYSTALS
_cell_angle_alpha 90
_cell_angle_beta 103.97(4)
_cell_angle_gamma 90
_cell_formula_units_Z 4.00
_cell_length_a 12.119(4)
_cell_length_b 30.112(4)
_cell_length_c 7.244(4)
_cell_measurement_reflns_used 25
_cell_measurement_temperature 293
_cell_measurement_theta_max 11
_cell_measurement_theta_min 6
_cell_volume 2565.3(17)
_diffrn_ambient_temperature 293
_diffrn_measurement_device '  Enraf-nonius CAD4 '
_diffrn_measurement_method 2\q/\w
_diffrn_radiation_monochromator graphite
_diffrn_radiation_type 'Mo K\a'
_diffrn_radiation_wavelength 0.71073
_diffrn_reflns_av_R_equivalents 0.02
_diffrn_reflns_limit_h_max 14
_diffrn_reflns_limit_h_min 0
_diffrn_reflns_limit_k_max 35
_diffrn_reflns_limit_k_min 0
_diffrn_reflns_limit_l_max 8
_diffrn_reflns_limit_l_min -8
_diffrn_reflns_number 4730
_diffrn_reflns_theta_max 24.97
_diffrn_reflns_theta_min 1.35
_diffrn_standards_decay_% 1.88
_diffrn_standards_interval_time 120
_diffrn_standards_number 3
_exptl_absorpt_coefficient_mu 6.49
_exptl_absorpt_correction_T_max 0.74
_exptl_absorpt_correction_T_min 0.52
_exptl_absorpt_correction_type psi-scan
_exptl_absorpt_process_details '\y scan,(North et al, 1968)'
_exptl_crystal_colour ' black '
_exptl_crystal_density_diffrn 1.90
_exptl_crystal_description ' needle '
_exptl_crystal_F_000 1413.95
_exptl_crystal_size_max 0.50
_exptl_crystal_size_mid 0.10
_exptl_crystal_size_min 0.05
_refine_diff_density_max 1.14
_refine_diff_density_min -1.00
_refine_ls_extinction_method None
_refine_ls_goodness_of_fit_obs 1.0594
_refine_ls_hydrogen_treatment constr
_refine_ls_matrix_type full
_refine_ls_number_parameters 299
_refine_ls_number_reflns 2687
_refine_ls_R_factor_obs 0.0508
_refine_ls_shift/esd_max 0.432918
_refine_ls_structure_factor_coef F
_refine_ls_weighting_details
;
 Chebychev polynomial (Carruthers & Watkin, 1979)
;
_refine_ls_weighting_scheme calc
_refine_ls_wR_factor_obs 0.0422
_reflns_limit_h_max 13
_reflns_limit_h_min -14
_reflns_limit_k_max 35
_reflns_limit_k_min 0
_reflns_limit_l_max 8
_reflns_limit_l_min 0
_reflns_number_observed 2687
_reflns_number_total 4511
_reflns_observed_criterion >1.50\s(I)
_cod_data_source_file ic980876v_3.cif
_cod_data_source_block C22H20Pt1S4N5Fe1
_cod_depositor_comments
;
The following automatic conversions were performed:

'_atom_sites_solution_primary' value 'Direct_Methods' was changed to
'direct'.

'_atom_sites_solution_hydrogens' value 'Geometric' was changed to
'geom'.

Automatic conversion script
Id: cif_fix_values 6452 2018-10-05 10:23:21Z andrius 
;
_cod_original_cell_volume 2565(2)
_cod_original_sg_symbol_H-M 'P 1 21/n 1 '
_cod_original_formula_sum ' C22 H20 Pt1 S4 N5 Fe1 '
_cod_database_code 4323264

loop_
_symmetry_equiv_pos_as_xyz
x,y,z
-x,-y,-z
-x+1/2,y+1/2,-z+1/2
x+1/2,-y+1/2,z+1/2

loop_
_atom_site_aniso_label
_atom_site_aniso_U_11
_atom_site_aniso_U_22
_atom_site_aniso_U_33
_atom_site_aniso_U_23
_atom_site_aniso_U_13
_atom_site_aniso_U_12
PT1 0.0526(2) 0.0616(2) 0.0341(1) 0.0028(2) 0.0181(1) -0.0014(2)
S1 0.055(2) 0.075(2) 0.069(2) -0.011(2) 0.020(1) -0.003(1)
S2 0.052(1) 0.067(2) 0.057(2) 0.001(1) 0.018(1) -0.005(1)
S3 0.053(1) 0.080(2) 0.076(2) -0.014(2) 0.023(1) -0.005(1)
S4 0.055(1) 0.067(2) 0.044(1) 0.005(1) 0.010(1) -0.002(1)
C1 0.063(7) 0.082(9) 0.040(5) -0.004(5) 0.018(5) -0.005(6)
C2 0.061(7) 0.075(9) 0.051(6) -0.002(6) 0.022(5) -0.004(6)
C3 0.063(7) 0.076(9) 0.056(7) -0.004(6) 0.004(6) 0.001(7)
C4 0.064(7) 0.065(9) 0.076(8) -0.001(7) 0.023(6) -0.000(6)
C5 0.064(7) 0.056(7) 0.044(5) 0.009(5) 0.022(5) -0.008(5)
C6 0.059(7) 0.057(7) 0.051(6) 0.005(5) 0.017(5) -0.005(5)
C7 0.058(7) 0.075(9) 0.075(8) 0.003(7) 0.023(6) 0.008(6)
C8 0.068(7) 0.047(7) 0.066(7) 0.004(5) 0.017(6) -0.006(6)
N1 0.084(8) 0.09(1) 0.11(1) -0.008(7) 0.003(7) 0.019(7)
N2 0.088(8) 0.08(1) 0.17(1) -0.039(9) 0.041(8) -0.018(7)
N3 0.090(8) 0.068(8) 0.098(9) 0.002(7) 0.013(7) -0.004(6)
N4 0.084(8) 0.074(8) 0.098(9) -0.001(6) 0.018(6) 0.012(6)
FE1 0.0542(9) 0.060(1) 0.079(1) 0.0028(9) 0.0127(8) 0.0040(8)
N5 0.064(6) 0.057(6) 0.084(7) 0.012(5) 0.014(5) -0.012(5)

loop_
_atom_site_label
_atom_site_fract_x
_atom_site_fract_y
_atom_site_fract_z
_atom_site_U_iso_or_equiv
_atom_site_occupancy
_atom_site_thermal_displace_type
PT1 0.44497(3) 0.02256(2) 0.74774(5) 0.0481 1.0000 Uani
S1 0.2907(2) 0.0664(1) 0.7290(4) 0.0654 1.0000 Uani
S2 0.5601(2) 0.0810(1) 0.8518(4) 0.0579 1.0000 Uani
S3 0.3293(2) -0.0345(1) 0.6244(5) 0.0682 1.0000 Uani
S4 0.5977(2) -0.0223(1) 0.7738(3) 0.0557 1.0000 Uani
C1 0.3505(9) 0.1169(4) 0.804(1) 0.0609 1.0000 Uani
C2 0.4670(9) 0.1238(4) 0.855(1) 0.0607 1.0000 Uani
C3 0.271(1) 0.1526(5) 0.810(2) 0.0669 1.0000 Uani
C4 0.512(1) 0.1665(5) 0.911(2) 0.0676 1.0000 Uani
C5 0.4228(9) -0.0765(4) 0.631(1) 0.0532 1.0000 Uani
C6 0.5367(9) -0.0709(4) 0.692(1) 0.0549 1.0000 Uani
C7 0.375(1) -0.1187(5) 0.558(2) 0.0678 1.0000 Uani
C8 0.609(1) -0.1088(4) 0.692(2) 0.0601 1.0000 Uani
N1 0.211(1) 0.1812(4) 0.812(2) 0.0991 1.0000 Uani
N2 0.549(1) 0.2010(5) 0.952(2) 0.1103 1.0000 Uani
N3 0.338(1) -0.1533(4) 0.505(2) 0.0869 1.0000 Uani
N4 0.667(1) -0.1386(4) 0.694(2) 0.0859 1.0000 Uani
FE1 0.9687(1) 0.10412(6) 0.1550(3) 0.0646 1.0000 Uani
N5 0.8881(8) 0.2325(3) -0.150(1) 0.0687 1.0000 Uani
C9 0.993(1) 0.2566(5) -0.068(2) 0.084(4) 1.0000 Uiso
C10 0.797(1) 0.2491(6) -0.062(2) 0.111(5) 1.0000 Uiso
C11 0.856(1) 0.2425(6) -0.362(3) 0.114(5) 1.0000 Uiso
C12 0.9037(9) 0.1829(4) -0.126(2) 0.064(3) 1.0000 Uiso
C13 0.9369(9) 0.1682(4) 0.076(1) 0.057(3) 1.0000 Uiso
C14 1.049(1) 0.1633(4) 0.188(2) 0.071(3) 1.0000 Uiso
C15 1.038(1) 0.1473(5) 0.366(2) 0.099(5) 1.0000 Uiso
C16 0.926(1) 0.1413(6) 0.361(2) 0.108(5) 1.0000 Uiso
C17 0.857(1) 0.1531(4) 0.182(2) 0.075(3) 1.0000 Uiso
C18 1.061(1) 0.0476(6) 0.209(2) 0.110(5) 1.0000 Uiso
C19 0.956(2) 0.0388(6) 0.222(2) 0.111(5) 1.0000 Uiso
C20 0.881(1) 0.0477(5) 0.060(2) 0.098(4) 1.0000 Uiso
C21 0.938(2) 0.0635(7) -0.071(3) 0.122(6) 1.0000 Uiso
C22 1.058(1) 0.0619(6) 0.026(2) 0.111(5) 1.0000 Uiso
H91 1.0561 0.2467 -0.1260 0.0815 1.0000 Uiso
H92 0.9816 0.2899 -0.0927 0.0815 1.0000 Uiso
H93 1.0174 0.2523 0.0736 0.0815 1.0000 Uiso
H101 0.7241 0.2332 -0.1119 0.1134 1.0000 Uiso
H102 0.7855 0.2819 -0.0845 0.1134 1.0000 Uiso
H103 0.8212 0.2443 0.0817 0.1134 1.0000 Uiso
H111 0.7848 0.2263 -0.4281 0.1086 1.0000 Uiso
H112 0.9197 0.2320 -0.4218 0.1086 1.0000 Uiso
H113 0.8453 0.2750 -0.3868 0.1086 1.0000 Uiso
H121 0.9640 0.1736 -0.1923 0.0643 1.0000 Uiso
H122 0.8301 0.1679 -0.1922 0.0643 1.0000 Uiso
H141 1.1220 0.1706 0.1508 0.0697 1.0000 Uiso
H151 1.1034 0.1410 0.4791 0.1011 1.0000 Uiso
H161 0.8943 0.1298 0.4727 0.1068 1.0000 Uiso
H171 0.7708 0.1521 0.1372 0.0777 1.0000 Uiso
H181 1.1334 0.0428 0.3147 0.1101 1.0000 Uiso
H191 0.9323 0.0276 0.3436 0.1109 1.0000 Uiso
H201 0.7951 0.0431 0.0340 0.0989 1.0000 Uiso
H211 0.9042 0.0731 -0.2064 0.1255 1.0000 Uiso
H221 1.1270 0.0704 -0.0234 0.1125 1.0000 Uiso

loop_
_atom_type_symbol
_atom_type_scat_dispersion_real
_atom_type_scat_dispersion_imag
_atom_type_scat_Cromer_Mann_a1
_atom_type_scat_Cromer_Mann_b1
_atom_type_scat_Cromer_Mann_a2
_atom_type_scat_Cromer_Mann_b2
_atom_type_scat_Cromer_Mann_a3
_atom_type_scat_Cromer_Mann_b3
_atom_type_scat_Cromer_Mann_a4
_atom_type_scat_Cromer_Mann_b4
_atom_type_scat_Cromer_Mann_c
_atom_type_scat_source
'C   ' 0.0020 0.0020 2.3100 20.8439 1.0200 10.2075 1.5886 0.5687 0.8650 51.6512 0.2156 International_Tables_Vol_IV_Table_2.2B
'H   ' 0.0000 0.0000 0.4930 10.5109 0.3229 26.1257 0.1402 3.1424 0.0408 57.7997 0.0030 International_Tables_Vol_IV_Table_2.2B
'Fe  ' 0.3010 0.8450 11.7695 4.7611 7.3573 0.3072 3.5222 15.3535 2.3045 76.8805 1.0369 International_Tables_Vol_IV_Table_2.2B
'Pt  ' -2.3520 8.3880 27.0059 1.5129 17.7639 8.8117 15.7131 0.4246 5.7837 38.6103 11.6883 International_Tables_Vol_IV_Table_2.2B
'S   ' 0.1100 0.1240 6.9053 1.4679 5.2034 22.2151 1.4379 0.2536 1.5863 56.1720 0.8669 International_Tables_Vol_IV_Table_2.2B
'N   ' 0.0040 0.0030 12.2126 0.0057 3.1322 9.8933 2.0125 28.9975 1.1663 0.5826 -11.5290 International_Tables_Vol_IV_Table_2.2B

loop_
_geom_angle_atom_site_label_1
_geom_angle_site_symmetry_1
_geom_angle_atom_site_label_2
_geom_angle_site_symmetry_2
_geom_angle_atom_site_label_3
_geom_angle_site_symmetry_3
_geom_angle
_geom_angle_publ_flag
S1 . PT1 . S2 . 90.1(1) yes
S1 . PT1 . S3 . 89.7(1) yes
S2 . PT1 . S3 . 176.3(1) yes
S1 . PT1 . S4 . 178.3(1) yes
S2 . PT1 . S4 . 90.6(1) yes
S3 . PT1 . S4 . 89.8(1) yes
PT1 . S1 . C1 . 102.6(4) yes
PT1 . S2 . C2 . 103.5(4) yes
PT1 . S3 . C5 . 102.2(4) yes
PT1 . S4 . C6 . 102.1(4) yes
S1 . C1 . C2 . 122.9(10) yes
S1 . C1 . C3 . 115.8(8) yes
C2 . C1 . C3 . 121.3(11) yes
S2 . C2 . C1 . 120.9(9) yes
S2 . C2 . C4 . 118.5(8) yes
C1 . C2 . C4 . 120.5(11) yes
C1 . C3 . N1 . 178.1(15) yes
C2 . C4 . N2 . 178.3(14) yes
S3 . C5 . C6 . 122.5(9) yes
S3 . C5 . C7 . 116.2(8) yes
C6 . C5 . C7 . 121.2(10) yes
S4 . C6 . C5 . 123.4(9) yes
S4 . C6 . C8 . 118.1(8) yes
C5 . C6 . C8 . 118.4(10) yes
C5 . C7 . N3 . 178.0(13) yes
C6 . C8 . N4 . 179.6(13) yes
C13 . FE1 . C14 . 40.9(4) yes
C13 . FE1 . C15 . 67.5(5) yes
C14 . FE1 . C15 . 40.9(5) yes
C13 . FE1 . C16 . 67.5(6) yes
C14 . FE1 . C16 . 68.3(6) yes
C15 . FE1 . C16 . 39.5(6) yes
C13 . FE1 . C17 . 41.6(4) yes
C14 . FE1 . C17 . 70.3(5) yes
C15 . FE1 . C17 . 68.3(6) yes
C16 . FE1 . C17 . 40.4(6) yes
C13 . FE1 . C18 . 156.4(6) yes
C14 . FE1 . C18 . 119.5(6) yes
C15 . FE1 . C18 . 106.5(7) yes
C16 . FE1 . C18 . 123.4(7) yes
C17 . FE1 . C18 . 159.7(6) yes
C13 . FE1 . C19 . 165.0(6) yes
C14 . FE1 . C19 . 152.5(6) yes
C15 . FE1 . C19 . 118.8(7) yes
C16 . FE1 . C19 . 107.9(7) yes
C17 . FE1 . C19 . 125.6(6) yes
C13 . FE1 . C20 . 130.6(6) yes
C14 . FE1 . C20 . 167.3(6) yes
C15 . FE1 . C20 . 151.6(7) yes
C16 . FE1 . C20 . 120.1(7) yes
C17 . FE1 . C20 . 109.3(6) yes
C13 . FE1 . C21 . 111.4(6) yes
C14 . FE1 . C21 . 128.6(7) yes
C15 . FE1 . C21 . 165.5(7) yes
C16 . FE1 . C21 . 154.7(7) yes
C17 . FE1 . C21 . 121.3(7) yes
C13 . FE1 . C22 . 123.6(6) yes
C14 . FE1 . C22 . 108.1(6) yes
C15 . FE1 . C22 . 125.1(7) yes
C16 . FE1 . C22 . 160.0(7) yes
C17 . FE1 . C22 . 158.8(6) yes
C18 . FE1 . C19 . 38.2(6) yes
C18 . FE1 . C20 . 65.4(7) yes
C19 . FE1 . C20 . 38.0(6) yes
C18 . FE1 . C21 . 68.4(7) yes
C19 . FE1 . C21 . 66.2(7) yes
C20 . FE1 . C21 . 40.1(6) yes
C18 . FE1 . C22 . 39.8(6) yes
C19 . FE1 . C22 . 65.6(7) yes
C20 . FE1 . C22 . 67.5(7) yes
C21 . FE1 . C22 . 42.4(6) yes
C9 . N5 . C10 . 108.9(11) yes
C9 . N5 . C11 . 107.3(10) yes
C10 . N5 . C11 . 109.4(11) yes
C9 . N5 . C12 . 111.8(9) yes
C10 . N5 . C12 . 111.5(10) yes
C11 . N5 . C12 . 107.9(10) yes
N5 . C9 . H91 . 111.1(12) no
N5 . C9 . H92 . 110.2(11) no
H91 . C9 . H92 . 107.9(13) no
N5 . C9 . H93 . 111.1(12) no
H91 . C9 . H93 . 109.1(13) no
H92 . C9 . H93 . 107.3(13) no
N5 . C10 . H101 . 111.9(15) no
N5 . C10 . H102 . 110.6(15) no
H101 . C10 . H102 . 109.3(16) no
N5 . C10 . H103 . 109.5(14) no
H101 . C10 . H103 . 108.1(16) no
H102 . C10 . H103 . 107.3(16) no
N5 . C11 . H111 . 111.6(15) no
N5 . C11 . H112 . 109.4(14) no
H111 . C11 . H112 . 107.2(17) no
N5 . C11 . H113 . 111.5(15) no
H111 . C11 . H113 . 109.3(16) no
H112 . C11 . H113 . 107.7(17) no
N5 . C12 . C13 . 114.0(9) yes
N5 . C12 . H121 . 107.7(10) no
C13 . C12 . H121 . 109.4(10) no
N5 . C12 . H122 . 108.4(10) no
C13 . C12 . H122 . 109.4(10) no
H121 . C12 . H122 . 107.7(11) no
FE1 . C13 . C12 . 123.4(8) yes
FE1 . C13 . C14 . 69.4(7) yes
C12 . C13 . C14 . 126.0(10) yes
FE1 . C13 . C17 . 70.0(7) yes
C12 . C13 . C17 . 123.9(10) yes
C14 . C13 . C17 . 109.9(10) yes
FE1 . C14 . C13 . 69.7(7) yes
FE1 . C14 . C15 . 70.0(8) yes
C13 . C14 . C15 . 105.6(11) yes
FE1 . C14 . H141 . 126.2(10) no
C13 . C14 . H141 . 127.7(11) no
C15 . C14 . H141 . 126.6(12) no
FE1 . C15 . C14 . 69.1(8) yes
FE1 . C15 . C16 . 70.5(10) yes
C14 . C15 . C16 . 109.5(14) yes
FE1 . C15 . H151 . 126.3(12) no
C14 . C15 . H151 . 125.5(15) no
C16 . C15 . H151 . 125.0(16) no
FE1 . C16 . C15 . 70.1(10) yes
FE1 . C16 . C17 . 70.1(9) yes
C15 . C16 . C17 . 110.5(15) yes
FE1 . C16 . H161 . 126.8(13) no
C15 . C16 . H161 . 125.3(17) no
C17 . C16 . H161 . 124.2(16) no
FE1 . C17 . C13 . 68.4(7) yes
FE1 . C17 . C16 . 69.5(9) yes
C13 . C17 . C16 . 104.4(12) yes
FE1 . C17 . H171 . 126.9(10) no
C13 . C17 . H171 . 127.5(12) no
C16 . C17 . H171 . 128.1(14) no
FE1 . C18 . C19 . 71.6(11) yes
FE1 . C18 . C22 . 70.5(11) yes
C19 . C18 . C22 . 108.9(16) yes
FE1 . C18 . H181 . 126.6(13) no
C19 . C18 . H181 . 125.6(18) no
C22 . C18 . H181 . 125.5(17) no
FE1 . C19 . C18 . 70.2(11) yes
FE1 . C19 . C20 . 70.9(11) yes
C18 . C19 . C20 . 111.3(17) yes
FE1 . C19 . H191 . 124.3(13) no
C18 . C19 . H191 . 125.7(18) no
C20 . C19 . H191 . 123.0(17) no
FE1 . C20 . C19 . 71.1(11) yes
FE1 . C20 . C21 . 68.8(11) yes
C19 . C20 . C21 . 109.1(16) yes
FE1 . C20 . H201 . 127.0(12) no
C19 . C20 . H201 . 125.8(17) no
C21 . C20 . H201 . 125.1(17) no
FE1 . C21 . C20 . 71.1(11) yes
FE1 . C21 . C22 . 69.8(10) yes
C20 . C21 . C22 . 105.1(16) yes
FE1 . C21 . H211 . 125.0(15) no
C20 . C21 . H211 . 128.0(18) no
C22 . C21 . H211 . 126.9(18) no
FE1 . C22 . C18 . 69.7(10) yes
FE1 . C22 . C21 . 67.8(10) yes
C18 . C22 . C21 . 105.5(15) yes
FE1 . C22 . H221 . 125.3(14) no
C18 . C22 . H221 . 125.5(17) no
C21 . C22 . H221 . 128.9(17) no

loop_
_geom_bond_atom_site_label_1
_geom_bond_site_symmetry_1
_geom_bond_atom_site_label_2
_geom_bond_site_symmetry_2
_geom_bond_distance
_geom_bond_publ_flag
PT1 . S1 . 2.265(3) yes
PT1 . S2 . 2.258(3) yes
PT1 . S3 . 2.260(3) yes
PT1 . S4 . 2.263(3) yes
S1 . C1 . 1.71(1) yes
S2 . C2 . 1.72(1) yes
S3 . C5 . 1.69(1) yes
S4 . C6 . 1.68(1) yes
C1 . C2 . 1.39(1) yes
C1 . C3 . 1.45(2) yes
C2 . C4 . 1.42(2) yes
C3 . N1 . 1.13(2) yes
C4 . N2 . 1.14(2) yes
C5 . C6 . 1.35(1) yes
C5 . C7 . 1.44(2) yes
C6 . C8 . 1.44(2) yes
C7 . N3 . 1.16(2) yes
C8 . N4 . 1.13(1) yes
FE1 . C13 . 2.02(1) yes
FE1 . C14 . 2.02(1) yes
FE1 . C15 . 2.03(2) yes
FE1 . C16 . 2.03(2) yes
FE1 . C17 . 2.04(1) yes
FE1 . C18 . 2.02(2) yes
FE1 . C19 . 2.04(2) yes
FE1 . C20 . 2.04(2) yes
FE1 . C21 . 2.01(2) yes
FE1 . C22 . 2.03(2) yes
N5 . C9 . 1.46(2) yes
N5 . C10 . 1.48(2) yes
N5 . C11 . 1.52(2) yes
N5 . C12 . 1.51(1) yes
C9 . H91 . 1.00(1) no
C9 . H92 . 1.02(1) no
C9 . H93 . 1.01(1) no
C10 . H101 . 1.00(2) no
C10 . H102 . 1.01(2) no
C10 . H103 . 1.02(2) no
C11 . H111 . 1.00(2) no
C11 . H112 . 1.02(2) no
C11 . H113 . 1.00(2) no
C12 . C13 . 1.49(1) yes
C12 . H121 . 1.01(1) no
C12 . H122 . 1.01(1) no
C13 . C14 . 1.41(1) yes
C13 . C17 . 1.44(2) yes
C14 . C15 . 1.41(2) yes
C14 . H141 . 1.01(1) no
C15 . C16 . 1.37(2) yes
C15 . H151 . 1.01(2) no
C16 . C17 . 1.41(2) yes
C16 . H161 . 1.03(2) no
C17 . H171 . 1.02(1) no
C18 . C19 . 1.33(2) yes
C18 . C22 . 1.38(2) yes
C18 . H181 . 1.02(2) no
C19 . C20 . 1.33(2) yes
C19 . H191 . 1.05(2) no
C20 . C21 . 1.39(2) yes
C20 . H201 . 1.02(2) no
C21 . C22 . 1.46(2) yes
C21 . H211 . 1.01(2) no
C22 . H221 . 1.02(2) no
